data_7008349
loop_
_publ_author_name
'Wilton-Ely, James D E T'
'Honarkhah, Sanaz J.'
'Wang, Ming'
'Tocher, Derek A.'
'Slawin, Alexandra M. Z.'

_publ_section_title
;
 Sigma-organyl complexes of ruthenium and osmium supported by a
 mixed-donor ligand.
;
_journal_issue 11
_journal_name_full 'Dalton transactions (Cambridge, England : 2003)'
_journal_page_first 1930
_journal_page_last 1939
_journal_paper_doi 10.1039/b501906k
_journal_year 2005
_chemical_formula_sum 'C49 H40 N2 O P2 Ru S'
_chemical_formula_weight 867.90
_chemical_name_systematic
;
?
;
_space_group_IT_number 14
_symmetry_cell_setting monoclinic
_symmetry_space_group_name_Hall '-P 2ybc'
_symmetry_space_group_name_H-M 'P 1 21/c 1'
_atom_sites_solution_hydrogens geom
_atom_sites_solution_primary direct
_atom_sites_solution_secondary difmap
_audit_creation_method SHELXL-97
_cell_angle_alpha 90.00
_cell_angle_beta 109.123(4)
_cell_angle_gamma 90.00
_cell_formula_units_Z 4
_cell_length_a 14.773(3)
_cell_length_b 15.086(4)
_cell_length_c 19.255(5)
_cell_measurement_temperature 150(2)
_cell_volume 4054.5(17)
_computing_cell_refinement 'Bruker SAINT'
_computing_data_collection 'Bruker SMART'
_computing_data_reduction 'Bruker SAINT'
_computing_structure_refinement 'SHELXL-97 (Sheldrick, 1997)'
_computing_structure_solution 'SHELXS-97 (Sheldrick, 1990)'
_diffrn_ambient_temperature 150(2)
_diffrn_measured_fraction_theta_full 0.999
_diffrn_measured_fraction_theta_max 0.963
_diffrn_measurement_device_type 'Bruker SMART APEX diffractometer'
_diffrn_measurement_method '\w rotation with narrow frames'
_diffrn_radiation_monochromator graphite
_diffrn_radiation_source 'fine-focus sealed tube'
_diffrn_radiation_type MoK\a
_diffrn_radiation_wavelength 0.71073
_diffrn_reflns_av_R_equivalents 0.0449
_diffrn_reflns_av_sigmaI/netI 0.0402
_diffrn_reflns_limit_h_max 18
_diffrn_reflns_limit_h_min -19
_diffrn_reflns_limit_k_max 19
_diffrn_reflns_limit_k_min -19
_diffrn_reflns_limit_l_max 24
_diffrn_reflns_limit_l_min -25
_diffrn_reflns_number 35137
_diffrn_reflns_theta_full 26.00
_diffrn_reflns_theta_max 28.27
_diffrn_reflns_theta_min 1.75
_diffrn_standards_number 0
_exptl_absorpt_coefficient_mu 0.558
_exptl_absorpt_correction_T_max 0.9361
_exptl_absorpt_correction_T_min 0.8330
_exptl_absorpt_correction_type multi-scan
_exptl_crystal_colour 'pale yellow'
_exptl_crystal_density_diffrn 1.422
_exptl_crystal_density_method 'not measured'
_exptl_crystal_description plate
_exptl_crystal_F_000 1784
_exptl_crystal_size_max 0.34
_exptl_crystal_size_mid 0.29
_exptl_crystal_size_min 0.12
_refine_diff_density_max 0.923
_refine_diff_density_min -0.428
_refine_diff_density_rms 0.077
_refine_ls_extinction_method none
_refine_ls_goodness_of_fit_ref 0.730
_refine_ls_hydrogen_treatment mixed
_refine_ls_matrix_type full
_refine_ls_number_parameters 505
_refine_ls_number_reflns 9688
_refine_ls_number_restraints 0
_refine_ls_restrained_S_all 0.730
_refine_ls_R_factor_all 0.0423
_refine_ls_R_factor_gt 0.0368
_refine_ls_shift/su_max 0.001
_refine_ls_shift/su_mean 0.000
_refine_ls_structure_factor_coef Fsqd
_refine_ls_weighting_details 'calc w=1/[\s^2^(Fo^2^)+(0.0742P)^2^+8.6187P] where P=(Fo^2^+2Fc^2^)/3'
_refine_ls_weighting_scheme calc
_refine_ls_wR_factor_gt 0.0939
_refine_ls_wR_factor_ref 0.0995
_reflns_number_gt 8682
_reflns_number_total 9688
_reflns_threshold_expression I>2\s(I)
_cod_data_source_file b501906k.txt
_cod_data_source_block str14
_cod_original_cell_volume 4054.4(16)
_cod_original_sg_symbol_H-M P2(1)/c
_cod_database_code 7008349

loop_
_symmetry_equiv_pos_as_xyz
'x, y, z'
'-x, y+1/2, -z+1/2'
'-x, -y, -z'
'x, -y-1/2, z-1/2'

loop_
_atom_site_label
_atom_site_type_symbol
_atom_site_fract_x
_atom_site_fract_y
_atom_site_fract_z
_atom_site_U_iso_or_equiv
_atom_site_adp_type
_atom_site_occupancy
_atom_site_symmetry_multiplicity
_atom_site_calc_flag
_atom_site_refinement_flags
_atom_site_disorder_assembly
_atom_site_disorder_group
Ru1 Ru 0.270046(11) 0.091890(10) 0.310745(8) 0.01620(6) Uani 1 1 d . . .
P1 P 0.11196(4) 0.10333(3) 0.31380(3) 0.01872(11) Uani 1 1 d . . .
P2 P 0.42665(4) 0.08433(3) 0.30377(3) 0.01821(11) Uani 1 1 d . . .
S1 S 0.22738(4) 0.21359(3) 0.21254(3) 0.02212(11) Uani 1 1 d . . .
N1 N 0.30014(12) 0.22317(11) 0.35498(9) 0.0198(3) Uani 1 1 d . . .
N2 N 0.27993(13) 0.35884(12) 0.30963(10) 0.0235(4) Uani 1 1 d . . .
O1 O 0.32429(14) -0.01920(13) 0.44674(10) 0.0410(4) Uani 1 1 d . . .
C1 C 0.30443(16) 0.02342(15) 0.39474(12) 0.0237(4) Uani 1 1 d . . .
C2 C 0.23628(15) -0.01806(13) 0.24768(11) 0.0199(4) Uani 1 1 d . . .
C3 C 0.22068(16) -0.08539(14) 0.21214(12) 0.0228(4) Uani 1 1 d . . .
C4 C 0.20657(15) -0.16631(14) 0.17019(12) 0.0227(4) Uani 1 1 d . . .
C5 C 0.24479(18) -0.24647(17) 0.20197(15) 0.0364(6) Uani 1 1 d . . .
H5A H 0.2810 -0.2486 0.2528 0.044 Uiso 1 1 calc R . .
C6 C 0.23079(19) -0.32340(17) 0.16044(18) 0.0417(6) Uani 1 1 d . . .
H6A H 0.2566 -0.3778 0.1834 0.050 Uiso 1 1 calc R . .
C7 C 0.18015(19) -0.32210(17) 0.08658(16) 0.0384(6) Uani 1 1 d . . .
H7A H 0.1724 -0.3746 0.0580 0.046 Uiso 1 1 calc R . .
C8 C 0.1412(3) -0.2440(2) 0.05503(15) 0.0520(8) Uani 1 1 d . . .
H8A H 0.1047 -0.2427 0.0042 0.062 Uiso 1 1 calc R . .
C9 C 0.1538(2) -0.16674(18) 0.09580(14) 0.0424(7) Uani 1 1 d . . .
H9A H 0.1260 -0.1132 0.0725 0.051 Uiso 1 1 calc R . .
C10 C 0.27020(14) 0.27128(14) 0.29409(11) 0.0197(4) Uani 1 1 d . . .
C11 C 0.33133(16) 0.28193(15) 0.41253(12) 0.0239(4) Uani 1 1 d . . .
H11A H 0.3571 0.2664 0.4630 0.029 Uiso 1 1 calc R . .
C12 C 0.31927(17) 0.36580(15) 0.38535(12) 0.0270(5) Uani 1 1 d . . .
H12A H 0.3348 0.4191 0.4130 0.032 Uiso 1 1 calc R . .
C13 C 0.2498(2) 0.43042(16) 0.25721(14) 0.0375(6) Uani 1 1 d . . .
H13A H 0.2245 0.4059 0.2074 0.056 Uiso 1 1 calc R . .
H13B H 0.3047 0.4688 0.2608 0.056 Uiso 1 1 calc R . .
H13C H 0.1998 0.4650 0.2678 0.056 Uiso 1 1 calc R . .
C21 C 0.06566(15) 0.01181(14) 0.35548(11) 0.0217(4) Uani 1 1 d . . .
C22 C 0.09123(17) -0.07473(15) 0.34495(13) 0.0265(5) Uani 1 1 d . . .
H22A H 0.1377 -0.0856 0.3216 0.032 Uiso 1 1 calc R . .
C23 C 0.04829(19) -0.14530(16) 0.36884(13) 0.0329(5) Uani 1 1 d . . .
H23A H 0.0657 -0.2044 0.3616 0.039 Uiso 1 1 calc R . .
C24 C -0.01932(18) -0.13035(17) 0.40292(13) 0.0331(5) Uani 1 1 d . . .
H24A H -0.0488 -0.1789 0.4185 0.040 Uiso 1 1 calc R . .
C25 C -0.04374(17) -0.04499(17) 0.41425(13) 0.0311(5) Uani 1 1 d . . .
H25A H -0.0895 -0.0347 0.4384 0.037 Uiso 1 1 calc R . .
C26 C -0.00204(16) 0.02616(15) 0.39063(12) 0.0259(4) Uani 1 1 d . . .
H26A H -0.0196 0.0850 0.3984 0.031 Uiso 1 1 calc R . .
C31 C 0.01339(16) 0.11124(15) 0.22611(12) 0.0251(4) Uani 1 1 d . . .
C32 C 0.02808(19) 0.08901(15) 0.16067(13) 0.0302(5) Uani 1 1 d . . .
H32A H 0.0905 0.0740 0.1606 0.036 Uiso 1 1 calc R . .
C33 C -0.0490(2) 0.08873(16) 0.09473(15) 0.0385(6) Uani 1 1 d . . .
H33A H -0.0387 0.0734 0.0501 0.046 Uiso 1 1 calc R . .
C34 C -0.1398(2) 0.1106(2) 0.09438(16) 0.0471(8) Uani 1 1 d . . .
H34A H -0.1920 0.1104 0.0496 0.056 Uiso 1 1 calc R . .
C35 C -0.15470(19) 0.1329(2) 0.15918(17) 0.0472(7) Uani 1 1 d . . .
H35A H -0.2173 0.1479 0.1589 0.057 Uiso 1 1 calc R . .
C36 C -0.07847(17) 0.13355(19) 0.22535(15) 0.0362(6) Uani 1 1 d . . .
H36A H -0.0892 0.1492 0.2698 0.043 Uiso 1 1 calc R . .
C41 C 0.09912(15) 0.20061(14) 0.36580(12) 0.0223(4) Uani 1 1 d . . .
C42 C 0.06714(18) 0.28079(16) 0.33104(15) 0.0315(5) Uani 1 1 d . . .
H42A H 0.0432 0.2835 0.2789 0.038 Uiso 1 1 calc R . .
C43 C 0.0699(2) 0.35729(17) 0.37227(17) 0.0430(7) Uani 1 1 d . . .
H43A H 0.0485 0.4121 0.3482 0.052 Uiso 1 1 calc R . .
C44 C 0.1038(2) 0.35352(18) 0.44807(17) 0.0423(6) Uani 1 1 d . . .
H44A H 0.1042 0.4055 0.4761 0.051 Uiso 1 1 calc R . .
C45 C 0.13708(19) 0.27429(18) 0.48342(15) 0.0351(5) Uani 1 1 d . . .
H45A H 0.1612 0.2720 0.5356 0.042 Uiso 1 1 calc R . .
C46 C 0.13516(16) 0.19821(16) 0.44262(13) 0.0268(4) Uani 1 1 d . . .
H46A H 0.1585 0.1440 0.4670 0.032 Uiso 1 1 calc R . .
C51 C 0.49926(14) 0.17740(14) 0.35118(12) 0.0213(4) Uani 1 1 d . . .
C52 C 0.50193(16) 0.25621(15) 0.31416(13) 0.0264(4) Uani 1 1 d . . .
H52A H 0.4706 0.2598 0.2626 0.032 Uiso 1 1 calc R . .
C53 C 0.55010(19) 0.32949(17) 0.35220(16) 0.0358(6) Uani 1 1 d . . .
H53A H 0.5515 0.3831 0.3267 0.043 Uiso 1 1 calc R . .
C54 C 0.59609(19) 0.32441(18) 0.42721(16) 0.0402(6) Uani 1 1 d . . .
H54A H 0.6303 0.3742 0.4530 0.048 Uiso 1 1 calc R . .
C55 C 0.59255(19) 0.24748(19) 0.46478(15) 0.0395(6) Uani 1 1 d . . .
H55A H 0.6237 0.2447 0.5164 0.047 Uiso 1 1 calc R . .
C56 C 0.54360(17) 0.17411(16) 0.42740(13) 0.0302(5) Uani 1 1 d . . .
H56A H 0.5402 0.1216 0.4536 0.036 Uiso 1 1 calc R . .
C61 C 0.49969(16) -0.01299(14) 0.34441(11) 0.0229(4) Uani 1 1 d . . .
C62 C 0.45498(19) -0.09369(15) 0.34488(14) 0.0306(5) Uani 1 1 d . . .
H62A H 0.3870 -0.0973 0.3275 0.037 Uiso 1 1 calc R . .
C63 C 0.5097(2) -0.16982(17) 0.37087(14) 0.0386(6) Uani 1 1 d . . .
H63A H 0.4787 -0.2248 0.3715 0.046 Uiso 1 1 calc R . .
C64 C 0.6085(2) -0.16552(18) 0.39556(14) 0.0400(6) Uani 1 1 d . . .
H64A H 0.6455 -0.2176 0.4121 0.048 Uiso 1 1 calc R . .
C65 C 0.6530(2) -0.08522(19) 0.39600(14) 0.0384(6) Uani 1 1 d . . .
H65A H 0.7210 -0.0820 0.4137 0.046 Uiso 1 1 calc R . .
C66 C 0.59969(17) -0.00889(18) 0.37085(13) 0.0319(5) Uani 1 1 d . . .
H66A H 0.6313 0.0461 0.3716 0.038 Uiso 1 1 calc R . .
C71 C 0.43946(16) 0.08505(13) 0.21189(12) 0.0213(4) Uani 1 1 d . . .
C72 C 0.36086(16) 0.07151(15) 0.14883(12) 0.0243(4) Uani 1 1 d . . .
H72A H 0.2989 0.0633 0.1527 0.029 Uiso 1 1 calc R . .
C73 C 0.37316(18) 0.07006(16) 0.07989(12) 0.0280(5) Uani 1 1 d . . .
H73A H 0.3191 0.0619 0.0370 0.034 Uiso 1 1 calc R . .
C74 C 0.46268(19) 0.08034(16) 0.07335(13) 0.0314(5) Uani 1 1 d . . .
H74A H 0.4704 0.0790 0.0263 0.038 Uiso 1 1 calc R . .
C75 C 0.54137(19) 0.09260(16) 0.13583(14) 0.0308(5) Uani 1 1 d . . .
H75A H 0.6034 0.0989 0.1317 0.037 Uiso 1 1 calc R . .
C76 C 0.52982(17) 0.09563(15) 0.20454(13) 0.0273(5) Uani 1 1 d . . .
H76A H 0.5840 0.1050 0.2471 0.033 Uiso 1 1 calc R . .

loop_
_atom_site_aniso_label
_atom_site_aniso_U_11
_atom_site_aniso_U_22
_atom_site_aniso_U_33
_atom_site_aniso_U_23
_atom_site_aniso_U_13
_atom_site_aniso_U_12
Ru1 0.01928(9) 0.01460(9) 0.01464(9) 0.00000(5) 0.00543(6) 0.00004(5)
P1 0.0198(2) 0.0173(2) 0.0189(2) 0.00227(19) 0.0061(2) -0.00050(19)
P2 0.0202(3) 0.0176(2) 0.0167(2) 0.00145(18) 0.0059(2) 0.00176(19)
S1 0.0297(3) 0.0185(2) 0.0169(2) 0.00012(18) 0.0061(2) -0.00072(19)
N1 0.0211(8) 0.0183(8) 0.0202(8) -0.0023(7) 0.0068(7) -0.0014(7)
N2 0.0299(10) 0.0176(8) 0.0239(9) -0.0004(7) 0.0102(8) -0.0011(7)
O1 0.0489(11) 0.0473(11) 0.0257(9) 0.0150(8) 0.0106(8) 0.0102(9)
C1 0.0253(10) 0.0254(10) 0.0204(10) -0.0005(8) 0.0075(8) 0.0015(8)
C2 0.0229(10) 0.0195(9) 0.0180(9) 0.0028(7) 0.0077(8) 0.0012(8)
C3 0.0257(11) 0.0230(10) 0.0200(10) 0.0013(8) 0.0080(8) -0.0008(8)
C4 0.0204(10) 0.0232(10) 0.0260(10) -0.0051(8) 0.0097(8) -0.0031(8)
C5 0.0327(13) 0.0297(12) 0.0381(13) -0.0050(10) -0.0005(11) 0.0028(10)
C6 0.0327(13) 0.0240(12) 0.0619(18) -0.0057(12) 0.0066(12) 0.0030(10)
C7 0.0416(14) 0.0287(12) 0.0505(16) -0.0203(11) 0.0225(13) -0.0115(11)
C8 0.087(2) 0.0362(15) 0.0272(13) -0.0096(11) 0.0108(14) -0.0187(15)
C9 0.0634(19) 0.0269(12) 0.0283(12) -0.0020(10) 0.0032(12) -0.0052(12)
C10 0.0206(9) 0.0182(9) 0.0211(9) -0.0014(8) 0.0079(8) -0.0013(7)
C11 0.0286(11) 0.0252(10) 0.0185(9) -0.0041(8) 0.0085(8) -0.0028(8)
C12 0.0341(12) 0.0234(10) 0.0230(10) -0.0068(8) 0.0086(9) -0.0054(9)
C13 0.0611(17) 0.0197(10) 0.0298(12) 0.0047(9) 0.0123(12) -0.0008(11)
C21 0.0235(10) 0.0214(10) 0.0190(9) 0.0037(8) 0.0055(8) -0.0029(8)
C22 0.0332(12) 0.0224(10) 0.0265(11) 0.0033(9) 0.0135(9) -0.0003(9)
C23 0.0469(14) 0.0215(11) 0.0304(12) 0.0031(9) 0.0130(11) -0.0039(10)
C24 0.0382(13) 0.0330(12) 0.0268(11) 0.0067(10) 0.0089(10) -0.0114(10)
C25 0.0300(12) 0.0373(13) 0.0283(11) 0.0006(10) 0.0128(10) -0.0092(10)
C26 0.0262(11) 0.0263(11) 0.0254(10) 0.0008(9) 0.0088(9) -0.0030(9)
C31 0.0239(10) 0.0216(10) 0.0257(10) 0.0071(8) 0.0026(9) -0.0055(8)
C32 0.0337(12) 0.0229(11) 0.0275(11) 0.0042(9) 0.0011(10) -0.0039(9)
C33 0.0450(15) 0.0306(13) 0.0267(12) 0.0033(9) -0.0063(11) -0.0084(11)
C34 0.0379(15) 0.0439(15) 0.0406(15) 0.0161(13) -0.0128(12) -0.0140(12)
C35 0.0229(12) 0.0593(19) 0.0509(17) 0.0243(15) 0.0007(11) -0.0067(12)
C36 0.0223(11) 0.0477(15) 0.0367(13) 0.0158(12) 0.0071(10) -0.0043(10)
C41 0.0206(10) 0.0207(10) 0.0298(11) -0.0003(8) 0.0138(9) -0.0002(8)
C42 0.0359(13) 0.0253(11) 0.0374(13) 0.0055(10) 0.0176(11) 0.0070(9)
C43 0.0576(18) 0.0238(12) 0.0562(17) 0.0014(12) 0.0302(15) 0.0111(12)
C44 0.0531(17) 0.0306(13) 0.0555(17) -0.0126(12) 0.0347(14) 0.0009(12)
C45 0.0380(13) 0.0398(14) 0.0342(13) -0.0094(11) 0.0210(11) -0.0089(11)
C46 0.0277(11) 0.0268(11) 0.0281(11) -0.0004(9) 0.0121(9) -0.0028(9)
C51 0.0180(9) 0.0231(10) 0.0230(10) -0.0013(8) 0.0070(8) -0.0018(8)
C52 0.0262(11) 0.0244(10) 0.0294(11) 0.0012(9) 0.0104(9) -0.0007(9)
C53 0.0354(13) 0.0239(11) 0.0499(15) -0.0007(11) 0.0164(12) -0.0054(10)
C54 0.0308(13) 0.0331(13) 0.0508(16) -0.0134(12) 0.0053(12) -0.0088(10)
C55 0.0338(13) 0.0437(15) 0.0311(12) -0.0085(11) -0.0029(10) -0.0053(11)
C56 0.0313(12) 0.0308(12) 0.0247(11) 0.0000(9) 0.0039(9) -0.0017(9)
C61 0.0284(11) 0.0243(10) 0.0166(9) 0.0028(8) 0.0081(8) 0.0077(8)
C62 0.0378(13) 0.0228(11) 0.0288(12) -0.0005(9) 0.0074(10) 0.0050(9)
C63 0.0562(17) 0.0234(11) 0.0333(13) 0.0017(10) 0.0107(12) 0.0085(11)
C64 0.0560(17) 0.0384(14) 0.0264(12) 0.0107(10) 0.0148(12) 0.0269(13)
C65 0.0347(13) 0.0524(17) 0.0295(12) 0.0145(11) 0.0123(11) 0.0212(12)
C66 0.0303(12) 0.0374(13) 0.0291(11) 0.0105(10) 0.0112(10) 0.0090(10)
C71 0.0281(11) 0.0173(9) 0.0195(9) 0.0029(7) 0.0092(8) 0.0035(8)
C72 0.0276(11) 0.0251(10) 0.0214(10) 0.0009(8) 0.0094(9) 0.0018(9)
C73 0.0350(12) 0.0306(11) 0.0177(10) 0.0006(9) 0.0078(9) 0.0062(10)
C74 0.0437(14) 0.0317(12) 0.0223(11) 0.0032(9) 0.0157(10) 0.0072(10)
C75 0.0334(13) 0.0324(12) 0.0333(12) 0.0047(9) 0.0200(11) 0.0050(9)
C76 0.0267(11) 0.0305(12) 0.0244(11) 0.0040(9) 0.0082(9) 0.0039(9)

loop_
_atom_type_symbol
_atom_type_description
_atom_type_scat_dispersion_real
_atom_type_scat_dispersion_imag
_atom_type_scat_source
C C 0.0033 0.0016 'International Tables Vol C Tables 4.2.6.8 and 6.1.1.4'
H H 0.0000 0.0000 'International Tables Vol C Tables 4.2.6.8 and 6.1.1.4'
N N 0.0061 0.0033 'International Tables Vol C Tables 4.2.6.8 and 6.1.1.4'
O O 0.0106 0.0060 'International Tables Vol C Tables 4.2.6.8 and 6.1.1.4'
P P 0.1023 0.0942 'International Tables Vol C Tables 4.2.6.8 and 6.1.1.4'
S S 0.1246 0.1234 'International Tables Vol C Tables 4.2.6.8 and 6.1.1.4'
Ru Ru -1.2594 0.8363 'International Tables Vol C Tables 4.2.6.8 and 6.1.1.4'

loop_
_geom_angle_atom_site_label_1
_geom_angle_atom_site_label_2
_geom_angle_atom_site_label_3
_geom_angle
_geom_angle_site_symmetry_1
_geom_angle_site_symmetry_3
_geom_angle_publ_flag
C1 Ru1 C2 90.58(9) . . ?
C1 Ru1 N1 101.96(8) . . ?
C2 Ru1 N1 167.37(7) . . ?
C1 Ru1 P1 90.55(7) . . ?
C2 Ru1 P1 91.35(6) . . ?
N1 Ru1 P1 90.04(5) . . ?
C1 Ru1 P2 91.68(7) . . ?
C2 Ru1 P2 88.84(6) . . ?
N1 Ru1 P2 89.29(5) . . ?
P1 Ru1 P2 177.759(18) . . ?
C1 Ru1 S1 168.24(7) . . ?
C2 Ru1 S1 101.08(6) . . ?
N1 Ru1 S1 66.43(5) . . ?
P1 Ru1 S1 87.696(19) . . ?
P2 Ru1 S1 90.076(19) . . ?
C41 P1 C31 105.01(11) . . ?
C41 P1 C21 104.16(10) . . ?
C31 P1 C21 98.85(10) . . ?
C41 P1 Ru1 110.77(7) . . ?
C31 P1 Ru1 118.33(8) . . ?
C21 P1 Ru1 117.94(7) . . ?
C51 P2 C61 103.61(10) . . ?
C51 P2 C71 104.38(10) . . ?
C61 P2 C71 100.55(9) . . ?
C51 P2 Ru1 111.18(7) . . ?
C61 P2 Ru1 117.60(7) . . ?
C71 P2 Ru1 117.72(7) . . ?
C10 S1 Ru1 76.19(7) . . ?
C10 N1 C11 106.64(18) . . ?
C10 N1 Ru1 100.88(13) . . ?
C11 N1 Ru1 152.44(15) . . ?
C10 N2 C12 106.53(18) . . ?
C10 N2 C13 126.12(19) . . ?
C12 N2 C13 127.27(19) . . ?
O1 C1 Ru1 178.9(2) . . ?
C3 C2 Ru1 176.63(19) . . ?
C2 C3 C4 177.4(2) . . ?
C9 C4 C5 117.4(2) . . ?
C9 C4 C3 120.8(2) . . ?
C5 C4 C3 121.8(2) . . ?
C6 C5 C4 120.8(2) . . ?
C7 C6 C5 120.9(3) . . ?
C8 C7 C6 118.8(2) . . ?
C7 C8 C9 121.1(3) . . ?
C8 C9 C4 121.0(3) . . ?
N1 C10 N2 111.03(18) . . ?
N1 C10 S1 116.47(15) . . ?
N2 C10 S1 132.50(17) . . ?
C12 C11 N1 108.84(19) . . ?
C11 C12 N2 106.96(19) . . ?
C22 C21 C26 119.2(2) . . ?
C22 C21 P1 118.90(17) . . ?
C26 C21 P1 121.57(17) . . ?
C23 C22 C21 119.6(2) . . ?
C24 C23 C22 120.7(2) . . ?
C25 C24 C23 119.8(2) . . ?
C24 C25 C26 120.4(2) . . ?
C25 C26 C21 120.3(2) . . ?
C32 C31 C36 119.3(2) . . ?
C32 C31 P1 120.40(18) . . ?
C36 C31 P1 120.09(19) . . ?
C31 C32 C33 120.1(3) . . ?
C34 C33 C32 120.3(3) . . ?
C35 C34 C33 119.8(2) . . ?
C34 C35 C36 120.5(3) . . ?
C31 C36 C35 119.9(3) . . ?
C42 C41 C46 118.9(2) . . ?
C42 C41 P1 121.16(18) . . ?
C46 C41 P1 119.23(17) . . ?
C41 C42 C43 120.3(2) . . ?
C44 C43 C42 120.1(3) . . ?
C43 C44 C45 120.2(2) . . ?
C44 C45 C46 119.9(2) . . ?
C45 C46 C41 120.5(2) . . ?
C52 C51 C56 119.0(2) . . ?
C52 C51 P2 120.82(17) . . ?
C56 C51 P2 119.70(17) . . ?
C53 C52 C51 120.4(2) . . ?
C54 C53 C52 119.9(2) . . ?
C55 C54 C53 120.3(2) . . ?
C54 C55 C56 120.2(2) . . ?
C55 C56 C51 120.1(2) . . ?
C62 C61 C66 119.0(2) . . ?
C62 C61 P2 119.32(18) . . ?
C66 C61 P2 121.52(18) . . ?
C61 C62 C63 120.2(2) . . ?
C64 C63 C62 120.4(3) . . ?
C65 C64 C63 119.5(2) . . ?
C64 C65 C66 120.8(3) . . ?
C65 C66 C61 120.1(2) . . ?
C72 C71 C76 118.7(2) . . ?
C72 C71 P2 121.22(17) . . ?
C76 C71 P2 120.05(17) . . ?
C71 C72 C73 120.0(2) . . ?
C74 C73 C72 120.8(2) . . ?
C73 C74 C75 119.6(2) . . ?
C74 C75 C76 120.1(2) . . ?
C75 C76 C71 120.8(2) . . ?

loop_
_geom_bond_atom_site_label_1
_geom_bond_atom_site_label_2
_geom_bond_distance
_geom_bond_site_symmetry_2
_geom_bond_publ_flag
Ru1 C1 1.845(2) . ?
Ru1 C2 2.019(2) . ?
Ru1 N1 2.1441(18) . ?
Ru1 P1 2.3617(8) . ?
Ru1 P2 2.3638(8) . ?
Ru1 S1 2.5618(7) . ?
P1 C41 1.821(2) . ?
P1 C31 1.837(2) . ?
P1 C21 1.838(2) . ?
P2 C51 1.820(2) . ?
P2 C61 1.838(2) . ?
P2 C71 1.840(2) . ?
S1 C10 1.724(2) . ?
N1 C10 1.325(3) . ?
N1 C11 1.375(3) . ?
N2 C10 1.352(3) . ?
N2 C12 1.385(3) . ?
N2 C13 1.445(3) . ?
O1 C1 1.144(3) . ?
C2 C3 1.204(3) . ?
C3 C4 1.441(3) . ?
C4 C9 1.388(3) . ?
C4 C5 1.389(3) . ?
C5 C6 1.386(4) . ?
C6 C7 1.373(4) . ?
C7 C8 1.363(4) . ?
C8 C9 1.384(4) . ?
C11 C12 1.358(3) . ?
C21 C22 1.392(3) . ?
C21 C26 1.396(3) . ?
C22 C23 1.392(3) . ?
C23 C24 1.382(4) . ?
C24 C25 1.374(4) . ?
C25 C26 1.386(3) . ?
C31 C32 1.388(4) . ?
C31 C36 1.394(3) . ?
C32 C33 1.400(3) . ?
C33 C34 1.380(5) . ?
C34 C35 1.377(5) . ?
C35 C36 1.397(4) . ?
C41 C42 1.388(3) . ?
C41 C46 1.399(3) . ?
C42 C43 1.394(4) . ?
C43 C44 1.380(4) . ?
C44 C45 1.384(4) . ?
C45 C46 1.386(3) . ?
C51 C52 1.393(3) . ?
C51 C56 1.398(3) . ?
C52 C53 1.387(3) . ?
C53 C54 1.382(4) . ?
C54 C55 1.378(4) . ?
C55 C56 1.387(3) . ?
C61 C62 1.386(3) . ?
C61 C66 1.397(3) . ?
C62 C63 1.399(3) . ?
C63 C64 1.381(4) . ?
C64 C65 1.377(4) . ?
C65 C66 1.390(3) . ?
C71 C72 1.393(3) . ?
C71 C76 1.397(3) . ?
C72 C73 1.398(3) . ?
C73 C74 1.378(4) . ?
C74 C75 1.384(4) . ?
C75 C76 1.389(3) . ?

loop_
_geom_torsion_atom_site_label_1
_geom_torsion_atom_site_label_2
_geom_torsion_atom_site_label_3
_geom_torsion_atom_site_label_4
_geom_torsion
_geom_torsion_site_symmetry_1
_geom_torsion_site_symmetry_2
_geom_torsion_site_symmetry_3
_geom_torsion_site_symmetry_4
_geom_torsion_publ_flag
C1 Ru1 P1 C41 90.86(10) . . . . ?
C2 Ru1 P1 C41 -178.54(10) . . . . ?
N1 Ru1 P1 C41 -11.10(9) . . . . ?
P2 Ru1 P1 C41 -83.7(5) . . . . ?
S1 Ru1 P1 C41 -77.50(8) . . . . ?
C1 Ru1 P1 C31 -147.86(11) . . . . ?
C2 Ru1 P1 C31 -57.27(10) . . . . ?
N1 Ru1 P1 C31 110.18(9) . . . . ?
P2 Ru1 P1 C31 37.6(5) . . . . ?
S1 Ru1 P1 C31 43.77(8) . . . . ?
C1 Ru1 P1 C21 -28.94(10) . . . . ?
C2 Ru1 P1 C21 61.65(10) . . . . ?
N1 Ru1 P1 C21 -130.91(9) . . . . ?
P2 Ru1 P1 C21 156.5(5) . . . . ?
S1 Ru1 P1 C21 162.69(8) . . . . ?
C1 Ru1 P2 C51 -92.08(10) . . . . ?
C2 Ru1 P2 C51 177.37(9) . . . . ?
N1 Ru1 P2 C51 9.86(9) . . . . ?
P1 Ru1 P2 C51 82.5(5) . . . . ?
S1 Ru1 P2 C51 76.29(8) . . . . ?
C1 Ru1 P2 C61 27.08(10) . . . . ?
C2 Ru1 P2 C61 -63.47(10) . . . . ?
N1 Ru1 P2 C61 129.02(9) . . . . ?
P1 Ru1 P2 C61 -158.3(5) . . . . ?
S1 Ru1 P2 C61 -164.55(8) . . . . ?
C1 Ru1 P2 C71 147.62(10) . . . . ?
C2 Ru1 P2 C71 57.08(9) . . . . ?
N1 Ru1 P2 C71 -110.43(9) . . . . ?
P1 Ru1 P2 C71 -37.8(5) . . . . ?
S1 Ru1 P2 C71 -44.01(8) . . . . ?
C1 Ru1 S1 C10 8.5(3) . . . . ?
C2 Ru1 S1 C10 -178.98(9) . . . . ?
N1 Ru1 S1 C10 -0.95(9) . . . . ?
P1 Ru1 S1 C10 90.10(7) . . . . ?
P2 Ru1 S1 C10 -90.15(7) . . . . ?
C1 Ru1 N1 C10 -176.81(14) . . . . ?
C2 Ru1 N1 C10 10.1(4) . . . . ?
P1 Ru1 N1 C10 -86.24(12) . . . . ?
P2 Ru1 N1 C10 91.62(12) . . . . ?
S1 Ru1 N1 C10 1.23(11) . . . . ?
C1 Ru1 N1 C11 0.1(3) . . . . ?
C2 Ru1 N1 C11 -173.0(3) . . . . ?
P1 Ru1 N1 C11 90.6(3) . . . . ?
P2 Ru1 N1 C11 -91.5(3) . . . . ?
S1 Ru1 N1 C11 178.1(3) . . . . ?
C2 Ru1 C1 O1 -79(11) . . . . ?
N1 Ru1 C1 O1 102(11) . . . . ?
P1 Ru1 C1 O1 12(11) . . . . ?
P2 Ru1 C1 O1 -168(100) . . . . ?
S1 Ru1 C1 O1 94(11) . . . . ?
C1 Ru1 C2 C3 -50(3) . . . . ?
N1 Ru1 C2 C3 123(3) . . . . ?
P1 Ru1 C2 C3 -141(3) . . . . ?
P2 Ru1 C2 C3 41(3) . . . . ?
S1 Ru1 C2 C3 131(3) . . . . ?
Ru1 C2 C3 C4 -30(8) . . . . ?
C2 C3 C4 C9 -117(5) . . . . ?
C2 C3 C4 C5 63(5) . . . . ?
C9 C4 C5 C6 0.3(4) . . . . ?
C3 C4 C5 C6 -179.6(2) . . . . ?
C4 C5 C6 C7 1.1(4) . . . . ?
C5 C6 C7 C8 -2.0(4) . . . . ?
C6 C7 C8 C9 1.5(5) . . . . ?
C7 C8 C9 C4 -0.1(5) . . . . ?
C5 C4 C9 C8 -0.8(4) . . . . ?
C3 C4 C9 C8 179.1(3) . . . . ?
C11 N1 C10 N2 -0.5(2) . . . . ?
Ru1 N1 C10 N2 178.05(14) . . . . ?
C11 N1 C10 S1 179.64(15) . . . . ?
Ru1 N1 C10 S1 -1.87(17) . . . . ?
C12 N2 C10 N1 0.4(2) . . . . ?
C13 N2 C10 N1 -176.4(2) . . . . ?
C12 N2 C10 S1 -179.66(18) . . . . ?
C13 N2 C10 S1 3.5(4) . . . . ?
Ru1 S1 C10 N1 1.58(14) . . . . ?
Ru1 S1 C10 N2 -178.3(2) . . . . ?
C10 N1 C11 C12 0.3(2) . . . . ?
Ru1 N1 C11 C12 -176.5(2) . . . . ?
N1 C11 C12 N2 0.0(3) . . . . ?
C10 N2 C12 C11 -0.3(2) . . . . ?
C13 N2 C12 C11 176.5(2) . . . . ?
C41 P1 C21 C22 -160.38(18) . . . . ?
C31 P1 C21 C22 91.59(19) . . . . ?
Ru1 P1 C21 C22 -37.2(2) . . . . ?
C41 P1 C21 C26 26.4(2) . . . . ?
C31 P1 C21 C26 -81.6(2) . . . . ?
Ru1 P1 C21 C26 149.65(16) . . . . ?
C26 C21 C22 C23 0.7(3) . . . . ?
P1 C21 C22 C23 -172.65(18) . . . . ?
C21 C22 C23 C24 -0.1(4) . . . . ?
C22 C23 C24 C25 -0.8(4) . . . . ?
C23 C24 C25 C26 1.0(4) . . . . ?
C24 C25 C26 C21 -0.4(4) . . . . ?
C22 C21 C26 C25 -0.5(3) . . . . ?
P1 C21 C26 C25 172.69(18) . . . . ?
C41 P1 C31 C32 140.00(18) . . . . ?
C21 P1 C31 C32 -112.66(19) . . . . ?
Ru1 P1 C31 C32 15.8(2) . . . . ?
C41 P1 C31 C36 -44.6(2) . . . . ?
C21 P1 C31 C36 62.7(2) . . . . ?
Ru1 P1 C31 C36 -168.75(17) . . . . ?
C36 C31 C32 C33 -0.3(3) . . . . ?
P1 C31 C32 C33 175.17(17) . . . . ?
C31 C32 C33 C34 0.1(4) . . . . ?
C32 C33 C34 C35 0.0(4) . . . . ?
C33 C34 C35 C36 0.1(4) . . . . ?
C32 C31 C36 C35 0.4(4) . . . . ?
P1 C31 C36 C35 -175.1(2) . . . . ?
C34 C35 C36 C31 -0.3(4) . . . . ?
C31 P1 C41 C42 -35.2(2) . . . . ?
C21 P1 C41 C42 -138.56(19) . . . . ?
Ru1 P1 C41 C42 93.68(19) . . . . ?
C31 P1 C41 C46 154.32(17) . . . . ?
C21 P1 C41 C46 50.91(19) . . . . ?
Ru1 P1 C41 C46 -76.85(17) . . . . ?
C46 C41 C42 C43 -0.8(4) . . . . ?
P1 C41 C42 C43 -171.3(2) . . . . ?
C41 C42 C43 C44 -0.6(4) . . . . ?
C42 C43 C44 C45 1.5(4) . . . . ?
C43 C44 C45 C46 -0.9(4) . . . . ?
C44 C45 C46 C41 -0.5(4) . . . . ?
C42 C41 C46 C45 1.3(3) . . . . ?
P1 C41 C46 C45 172.06(18) . . . . ?
C61 P2 C51 C52 143.13(18) . . . . ?
C71 P2 C51 C52 38.3(2) . . . . ?
Ru1 P2 C51 C52 -89.65(18) . . . . ?
C61 P2 C51 C56 -44.8(2) . . . . ?
C71 P2 C51 C56 -149.62(18) . . . . ?
Ru1 P2 C51 C56 82.47(18) . . . . ?
C56 C51 C52 C53 1.7(3) . . . . ?
P2 C51 C52 C53 173.88(18) . . . . ?
C51 C52 C53 C54 0.3(4) . . . . ?
C52 C53 C54 C55 -1.5(4) . . . . ?
C53 C54 C55 C56 0.7(4) . . . . ?
C54 C55 C56 C51 1.3(4) . . . . ?
C52 C51 C56 C55 -2.5(4) . . . . ?
P2 C51 C56 C55 -174.7(2) . . . . ?
C51 P2 C61 C62 154.13(18) . . . . ?
C71 P2 C61 C62 -98.11(19) . . . . ?
Ru1 P2 C61 C62 31.0(2) . . . . ?
C51 P2 C61 C66 -29.8(2) . . . . ?
C71 P2 C61 C66 77.9(2) . . . . ?
Ru1 P2 C61 C66 -152.91(16) . . . . ?
C66 C61 C62 C63 -0.6(4) . . . . ?
P2 C61 C62 C63 175.54(19) . . . . ?
C61 C62 C63 C64 -0.7(4) . . . . ?
C62 C63 C64 C65 1.5(4) . . . . ?
C63 C64 C65 C66 -1.0(4) . . . . ?
C64 C65 C66 C61 -0.3(4) . . . . ?
C62 C61 C66 C65 1.1(3) . . . . ?
P2 C61 C66 C65 -175.00(19) . . . . ?
C51 P2 C71 C72 -137.16(18) . . . . ?
C61 P2 C71 C72 115.69(18) . . . . ?
Ru1 P2 C71 C72 -13.4(2) . . . . ?
C51 P2 C71 C76 45.52(19) . . . . ?
C61 P2 C71 C76 -61.62(19) . . . . ?
Ru1 P2 C71 C76 169.31(15) . . . . ?
C76 C71 C72 C73 -0.9(3) . . . . ?
P2 C71 C72 C73 -178.30(17) . . . . ?
C71 C72 C73 C74 1.1(4) . . . . ?
C72 C73 C74 C75 -0.2(4) . . . . ?
C73 C74 C75 C76 -0.8(4) . . . . ?
C74 C75 C76 C71 1.0(3) . . . . ?
C72 C71 C76 C75 -0.1(3) . . . . ?
P2 C71 C76 C75 177.26(17) . . . . ?
